data_4126640
loop_
_publ_author_name
'Duo, Tianmeng'
'Robinson, Kyle'
'Greig, Ian R.'
'Chen, Hong-Ming'
'Patrick, Brian O.'
'Withers, Stephen G.'

_publ_section_title
;
 Remarkable Reactivity Differences between Glucosides with Identical
 Leaving Groups.
;
_journal_name_full 'Journal of the American Chemical Society'
_journal_paper_doi 10.1021/jacs.7b09645
_journal_year 2017
_chemical_formula_sum 'C27 H26.5 Cl2 F N O9.25'
_chemical_formula_weight 602.89
_chemical_name_systematic
; 
 ? 
;
_space_group_IT_number 5
_symmetry_cell_setting monoclinic
_symmetry_space_group_name_Hall 'C 2y'
_symmetry_space_group_name_H-M 'C 1 2 1'
_atom_sites_solution_hydrogens geom
_atom_sites_solution_primary direct
_atom_sites_solution_secondary difmap
_audit_creation_method SHELXL-97
_cell_angle_alpha 90.00
_cell_angle_beta 118.661(5)
_cell_angle_gamma 90.00
_cell_formula_units_Z 4
_cell_length_a 21.556(6)
_cell_length_b 6.8458(17)
_cell_length_c 21.251(8)
_cell_measurement_reflns_used 9893
_cell_measurement_temperature 90.0(1)
_cell_measurement_theta_max 30.03
_cell_measurement_theta_min 2.93
_cell_volume 2751.7(15)
_computing_cell_refinement 'Bruker SAINT'
_computing_data_collection 'Bruker APEX2'
_computing_data_reduction 'Bruker SAINT'
_computing_molecular_graphics 'Bruker SHELXTL'
_computing_publication_material 'Bruker SHELXTL'
_computing_structure_refinement 'SHELXL-97 (Sheldrick, 2008)'
_computing_structure_solution 'SHELXS-97 (Sheldrick, 2008)'
_diffrn_ambient_temperature 90.0(1)
_diffrn_measured_fraction_theta_full 0.997
_diffrn_measured_fraction_theta_max 0.997
_diffrn_measurement_device_type 'Bruker APEX-II CCD'
_diffrn_measurement_method '\f and \w scans'
_diffrn_radiation_monochromator graphite
_diffrn_radiation_source 'fine-focus sealed tube'
_diffrn_radiation_type MoK\a
_diffrn_radiation_wavelength 0.71073
_diffrn_reflns_av_R_equivalents 0.0327
_diffrn_reflns_av_sigmaI/netI 0.0221
_diffrn_reflns_limit_h_max 30
_diffrn_reflns_limit_h_min -30
_diffrn_reflns_limit_k_max 9
_diffrn_reflns_limit_k_min -9
_diffrn_reflns_limit_l_max 29
_diffrn_reflns_limit_l_min -29
_diffrn_reflns_number 46170
_diffrn_reflns_theta_full 30.09
_diffrn_reflns_theta_max 30.09
_diffrn_reflns_theta_min 1.89
_diffrn_standards_number 0
_exptl_absorpt_coefficient_mu 0.299
_exptl_absorpt_correction_T_max 0.988
_exptl_absorpt_correction_T_min 0.953
_exptl_absorpt_correction_type multi-scan
_exptl_absorpt_process_details 'SADABs (Sheldrick, 2008)'
_exptl_crystal_colour red
_exptl_crystal_density_diffrn 1.455
_exptl_crystal_density_method 'not measured'
_exptl_crystal_description blade
_exptl_crystal_F_000 1250
_exptl_crystal_size_max 0.34
_exptl_crystal_size_mid 0.14
_exptl_crystal_size_min 0.04
_refine_diff_density_max 0.397
_refine_diff_density_min -0.237
_refine_diff_density_rms 0.046
_refine_ls_abs_structure_details 'Flack H D (1983), Acta Cryst. A39, 876-881'
_refine_ls_abs_structure_Flack 0.01(3)
_refine_ls_extinction_method none
_refine_ls_goodness_of_fit_ref 1.029
_refine_ls_hydrogen_treatment mixed
_refine_ls_matrix_type full
_refine_ls_number_parameters 443
_refine_ls_number_reflns 8039
_refine_ls_number_restraints 1
_refine_ls_restrained_S_all 1.029
_refine_ls_R_factor_all 0.0355
_refine_ls_R_factor_gt 0.0297
_refine_ls_shift/su_max 0.002
_refine_ls_shift/su_mean 0.000
_refine_ls_structure_factor_coef Fsqd
_refine_ls_weighting_details 'calc w=1/[\s^2^(Fo^2^)+(0.0351P)^2^+1.5793P] where P=(Fo^2^+2Fc^2^)/3'
_refine_ls_weighting_scheme calc
_refine_ls_wR_factor_gt 0.0692
_refine_ls_wR_factor_ref 0.0732
_reflns_number_gt 7329
_reflns_number_total 8039
_reflns_threshold_expression >2\s(I)
_cod_data_source_file ja7b09645_si_002.cif
_cod_data_source_block sw128_4
_cod_depositor_comments
;
The following automatic conversions were performed:

'_symmetry_cell_setting' value 'Monoclinic' changed to 'monoclinic'
according to
/home/data/users/saulius/crontab/automatic-downloads/rss-feeds/ACS/lib/dictionaries/cif_core.dic
dictionary named 'cif_core.dic' version 2.4.2 from 2011-04-26.

Automatic conversion script
Id: cif_fix_values 4973 2017-02-22 13:04:09Z antanas 
;
_cod_original_cell_volume 2751.7(14)
_cod_original_sg_symbol_H-M C2
_cod_original_formula_sum 'C27 H26.50 Cl2 F N O9.25'
_cod_database_code 4126640

loop_
_symmetry_equiv_pos_as_xyz
'x, y, z'
'-x, y, -z'
'x+1/2, y+1/2, z'
'-x+1/2, y+1/2, -z'

loop_
_atom_site_label
_atom_site_type_symbol
_atom_site_fract_x
_atom_site_fract_y
_atom_site_fract_z
_atom_site_U_iso_or_equiv
_atom_site_adp_type
_atom_site_occupancy
_atom_site_symmetry_multiplicity
_atom_site_calc_flag
_atom_site_refinement_flags
_atom_site_disorder_assembly
_atom_site_disorder_group
C1 C 0.33873(7) 0.93014(19) 1.32783(7) 0.0166(3) Uani 1 1 d . A .
H1 H 0.2996 0.8348 1.3011 0.020 Uiso 1 1 calc R . .
C2 C 0.38751(8) 0.86015(19) 1.40418(7) 0.0164(3) Uani 1 1 d . . .
H2 H 0.4312 0.9424 1.4266 0.020 Uiso 1 1 calc R . .
C3 C 0.35012(7) 0.8702(2) 1.44871(7) 0.0154(3) Uani 1 1 d . A .
H3 H 0.3119 0.7694 1.4321 0.018 Uiso 1 1 calc R . .
C4 C 0.31924(8) 1.0731(2) 1.44472(8) 0.0199(3) Uani 1 1 d . . .
C5 C 0.27311(7) 1.1326(2) 1.36717(7) 0.0170(3) Uani 1 1 d . A .
H5 H 0.2309 1.0447 1.3447 0.020 Uiso 1 1 calc R . .
C6 C 0.24854(8) 1.3429(2) 1.35950(9) 0.0255(3) Uani 1 1 d . . .
H6A H 0.2439 1.3827 1.4018 0.031 Uiso 1 1 calc R A .
H6B H 0.2831 1.4305 1.3555 0.031 Uiso 1 1 calc R . .
C7 C 0.38020(9) 0.7514(3) 1.56502(8) 0.0273(4) Uani 1 1 d . A .
C10 C 0.43634(9) 0.7583(4) 1.64174(8) 0.0439(5) Uani 1 1 d . . .
H10A H 0.4335 0.8827 1.6630 0.066 Uiso 1 1 calc R . .
H10B H 0.4829 0.7465 1.6445 0.066 Uiso 1 1 calc R . .
H10C H 0.4295 0.6502 1.6680 0.066 Uiso 1 1 calc R . .
C13 C 0.08797(6) 0.9738(3) 0.91494(6) 0.0155(2) Uani 1 1 d . . .
C14 C 0.07178(6) 0.9681(3) 0.83814(6) 0.0164(2) Uani 1 1 d . . .
C15 C 0.13369(6) 0.9701(2) 0.82644(6) 0.0139(2) Uani 1 1 d . . .
C16 C 0.19930(6) 0.9738(2) 0.88168(6) 0.01304(19) Uani 1 1 d . . .
H16 H 0.2382 0.9758 0.8724 0.016 Uiso 1 1 calc R . .
C17 C 0.37315(6) 0.9734(2) 1.12232(6) 0.0140(2) Uani 1 1 d . . .
H17 H 0.4051 0.9778 1.1034 0.017 Uiso 1 1 calc R . .
C18 C 0.39898(6) 0.9672(2) 1.19543(6) 0.0156(2) Uani 1 1 d . . .
H18 H 0.4485 0.9669 1.2271 0.019 Uiso 1 1 calc R . .
C19 C 0.35114(6) 0.9613(2) 1.22229(6) 0.0152(2) Uani 1 1 d . . .
C20 C 0.27823(6) 0.9662(2) 1.17646(6) 0.0150(2) Uani 1 1 d . . .
H20 H 0.2467 0.9664 1.1959 0.018 Uiso 1 1 calc R . .
C21 C 0.17146(6) 0.9739(2) 1.05168(6) 0.01276(19) Uani 1 1 d . . .
C22 C 0.15391(6) 0.9734(2) 0.97239(6) 0.01270(19) Uani 1 1 d . . .
C23 C 0.21269(6) 0.9748(2) 0.95538(6) 0.01161(19) Uani 1 1 d . . .
C24 C 0.29974(6) 0.9734(2) 1.07543(6) 0.01193(19) Uani 1 1 d . . .
C25 C 0.25150(6) 0.9708(2) 1.10214(6) 0.01279(19) Uani 1 1 d . . .
C26 C 0.13974(8) 0.7886(2) 1.06733(8) 0.0160(3) Uani 1 1 d . . .
H26A H 0.1579 0.6720 1.0548 0.024 Uiso 1 1 calc R . .
H26B H 0.0881 0.7920 1.0387 0.024 Uiso 1 1 calc R . .
H26C H 0.1532 0.7847 1.1184 0.024 Uiso 1 1 calc R . .
C27 C 0.14125(8) 1.1608(2) 1.06821(8) 0.0158(3) Uani 1 1 d . . .
H27A H 0.1556 1.1650 1.1195 0.024 Uiso 1 1 calc R . .
H27B H 0.0895 1.1592 1.0403 0.024 Uiso 1 1 calc R . .
H27C H 0.1595 1.2764 1.0553 0.024 Uiso 1 1 calc R . .
N1 N 0.27949(5) 0.9759(2) 1.00291(5) 0.01236(17) Uani 1 1 d . . .
O1 O 0.38222(5) 0.95008(17) 1.29533(5) 0.0182(2) Uani 1 1 d . . .
O3 O 0.40341(5) 0.83029(17) 1.52150(5) 0.0196(2) Uani 1 1 d . . .
O4 O 0.3816(3) 1.2165(8) 1.4680(3) 0.0180(8) Uani 0.472(5) 1 d P A 1
O8 O 0.3892(3) 1.2202(8) 1.5777(2) 0.0336(10) Uani 0.472(5) 1 d P A 1
C8 C 0.4128(2) 1.2615(6) 1.5387(2) 0.0260(10) Uani 0.472(5) 1 d P A 1
C11 C 0.4823(2) 1.3626(6) 1.5600(3) 0.0379(11) Uani 0.472(5) 1 d P A 1
H11A H 0.5038 1.4011 1.6106 0.057 Uiso 0.472(5) 1 calc PR A 1
H11B H 0.4740 1.4791 1.5302 0.057 Uiso 0.472(5) 1 calc PR A 1
H11C H 0.5141 1.2734 1.5532 0.057 Uiso 0.472(5) 1 calc PR A 1
C9 C 0.16341(12) 1.5326(4) 1.26577(17) 0.0346(6) Uani 0.793(3) 1 d P A 1
O9 O 0.20055(9) 1.6753(3) 1.28539(14) 0.0577(7) Uani 0.793(3) 1 d P A 1
C12 C 0.08918(17) 1.5285(6) 1.2033(2) 0.0482(9) Uani 0.793(3) 1 d P A 1
H12A H 0.0624 1.6399 1.2067 0.072 Uiso 0.793(3) 1 calc PR A 1
H12B H 0.0659 1.4067 1.2044 0.072 Uiso 0.793(3) 1 calc PR A 1
H12C H 0.0912 1.5363 1.1582 0.072 Uiso 0.793(3) 1 calc PR A 1
O5 O 0.31199(6) 1.11792(15) 1.32774(6) 0.0205(2) Uani 1 1 d . . .
O6 O 0.18065(6) 1.35444(17) 1.29510(7) 0.0285(3) Uani 1 1 d . A .
O7 O 0.32129(7) 0.6885(3) 1.54279(7) 0.0429(4) Uani 1 1 d . . .
O14 O 0.01133(5) 0.9631(2) 0.78927(5) 0.0267(2) Uani 1 1 d . . .
F1 F 0.40551(5) 0.66558(14) 1.40087(5) 0.0262(2) Uani 1 1 d . . .
Cl1 Cl 0.010554(15) 0.97718(8) 0.921010(16) 0.02477(7) Uani 1 1 d . . .
Cl2 Cl 0.118455(15) 0.96712(6) 0.739643(14) 0.01841(6) Uani 1 1 d . . .
O4B O 0.3739(3) 1.2005(8) 1.4852(2) 0.0227(8) Uani 0.528(5) 1 d P A 2
C8B C 0.3949(4) 1.2226(12) 1.5563(3) 0.0336(10) Uani 0.528(5) 1 d P A 2
C11B C 0.4642(2) 1.3258(7) 1.5932(3) 0.0495(13) Uani 0.528(5) 1 d P A 2
H11D H 0.4710 1.3790 1.6389 0.074 Uiso 0.528(5) 1 calc PR A 2
H11E H 0.4648 1.4326 1.5628 0.074 Uiso 0.528(5) 1 calc PR A 2
H11F H 0.5024 1.2337 1.6022 0.074 Uiso 0.528(5) 1 calc PR A 2
O8B O 0.36143(17) 1.1607(6) 1.58435(16) 0.0413(9) Uani 0.528(5) 1 d P A 2
C12B C 0.0876(5) 1.4556(17) 1.1783(5) 0.0252(19) Uani 0.207(3) 1 d P A 2
H12D H 0.0663 1.5814 1.1790 0.038 Uiso 0.207(3) 1 calc PR A 2
H12E H 0.0638 1.3508 1.1900 0.038 Uiso 0.207(3) 1 calc PR A 2
H12F H 0.0823 1.4329 1.1305 0.038 Uiso 0.207(3) 1 calc PR A 2
C9B C 0.1637(4) 1.4579(14) 1.2319(4) 0.0205(14) Uani 0.207(3) 1 d P A 2
O9B O 0.2094(3) 1.5445(10) 1.2279(3) 0.0328(16) Uani 0.207(3) 1 d P A 2
O10 O 0.1338(3) 1.8032(9) 1.3012(4) 0.0344(16) Uani 0.207(3) 1 d PG A 2
H10D H 0.1001 1.8740 1.2688 0.052 Uiso 0.207(3) 1 d PG A 2
H10E H 0.1227 1.7703 1.3341 0.052 Uiso 0.207(3) 1 d PG A 2
H4 H 0.2923(10) 1.068(3) 1.4695(10) 0.020(4) Uiso 1 1 d . . .

loop_
_atom_site_aniso_label
_atom_site_aniso_U_11
_atom_site_aniso_U_22
_atom_site_aniso_U_33
_atom_site_aniso_U_23
_atom_site_aniso_U_13
_atom_site_aniso_U_12
C1 0.0200(6) 0.0169(7) 0.0142(5) 0.0038(4) 0.0093(5) 0.0040(5)
C2 0.0223(6) 0.0126(6) 0.0146(6) 0.0012(5) 0.0089(5) 0.0042(5)
C3 0.0157(6) 0.0179(6) 0.0101(6) -0.0014(5) 0.0043(5) 0.0000(5)
C4 0.0155(6) 0.0234(7) 0.0168(6) -0.0067(5) 0.0044(5) 0.0008(5)
C5 0.0148(6) 0.0150(6) 0.0213(6) 0.0005(5) 0.0087(5) 0.0004(5)
C6 0.0195(7) 0.0158(6) 0.0401(9) 0.0010(6) 0.0133(6) 0.0020(5)
C7 0.0248(8) 0.0454(10) 0.0131(7) 0.0033(7) 0.0102(6) 0.0053(7)
C10 0.0268(8) 0.0925(17) 0.0108(6) 0.0074(8) 0.0078(6) 0.0149(10)
C13 0.0125(5) 0.0178(5) 0.0178(5) 0.0003(6) 0.0085(4) 0.0000(6)
C14 0.0157(5) 0.0171(5) 0.0151(5) 0.0014(6) 0.0065(4) -0.0013(6)
C15 0.0171(5) 0.0120(5) 0.0128(4) 0.0001(6) 0.0073(4) -0.0015(6)
C16 0.0151(5) 0.0123(5) 0.0134(5) -0.0007(6) 0.0081(4) -0.0015(6)
C17 0.0135(5) 0.0136(5) 0.0162(5) 0.0024(6) 0.0081(4) 0.0013(6)
C18 0.0138(5) 0.0165(5) 0.0150(5) 0.0015(6) 0.0057(4) 0.0019(6)
C19 0.0192(5) 0.0134(5) 0.0129(5) 0.0029(6) 0.0076(4) 0.0021(6)
C20 0.0166(5) 0.0162(5) 0.0147(5) 0.0027(6) 0.0094(4) 0.0023(6)
C21 0.0126(5) 0.0137(5) 0.0139(4) 0.0004(6) 0.0078(4) 0.0003(6)
C22 0.0138(5) 0.0111(5) 0.0146(5) 0.0002(6) 0.0079(4) -0.0010(6)
C23 0.0133(5) 0.0089(4) 0.0139(4) 0.0005(6) 0.0076(4) 0.0004(6)
C24 0.0140(5) 0.0103(4) 0.0123(4) 0.0021(6) 0.0069(4) 0.0011(6)
C25 0.0138(5) 0.0115(5) 0.0133(5) 0.0021(6) 0.0068(4) 0.0016(6)
C26 0.0167(7) 0.0141(6) 0.0210(7) 0.0032(5) 0.0121(6) 0.0004(5)
C27 0.0156(7) 0.0159(6) 0.0173(7) 0.0004(5) 0.0090(6) 0.0025(5)
N1 0.0135(4) 0.0117(4) 0.0122(4) -0.0006(5) 0.0065(3) 0.0000(5)
O1 0.0178(4) 0.0256(5) 0.0117(4) 0.0049(4) 0.0074(3) 0.0041(4)
O3 0.0158(5) 0.0309(6) 0.0102(4) 0.0005(4) 0.0046(4) 0.0020(4)
O4 0.0186(16) 0.0138(13) 0.0181(19) -0.0048(13) 0.0061(12) -0.0053(10)
O8 0.0387(16) 0.0375(12) 0.022(3) -0.013(2) 0.013(2) -0.0030(10)
C8 0.037(2) 0.0187(16) 0.0169(17) -0.0041(13) 0.0086(15) 0.0008(15)
C11 0.032(2) 0.029(2) 0.034(2) -0.0097(16) 0.0013(17) -0.0126(16)
C9 0.0205(10) 0.0267(11) 0.0635(18) 0.0223(12) 0.0255(12) 0.0086(8)
O9 0.0306(9) 0.0253(9) 0.1094(19) 0.0266(10) 0.0273(11) 0.0040(7)
C12 0.0277(13) 0.0469(19) 0.067(3) 0.0363(17) 0.0201(16) 0.0131(14)
O5 0.0237(5) 0.0154(5) 0.0276(5) 0.0072(4) 0.0165(4) 0.0056(4)
O6 0.0215(6) 0.0196(5) 0.0411(7) 0.0111(5) 0.0125(5) 0.0050(4)
O7 0.0307(6) 0.0739(11) 0.0240(6) 0.0096(6) 0.0130(5) -0.0140(7)
O14 0.0148(4) 0.0427(6) 0.0177(4) 0.0016(6) 0.0038(3) -0.0028(6)
F1 0.0440(5) 0.0187(4) 0.0173(4) 0.0046(3) 0.0158(4) 0.0151(4)
Cl1 0.01171(12) 0.04273(19) 0.02062(14) 0.00092(19) 0.00836(11) 0.00084(18)
Cl2 0.02093(13) 0.02108(14) 0.01163(11) -0.00137(15) 0.00653(10) -0.00159(15)
O4B 0.0196(14) 0.0200(15) 0.026(2) -0.0086(15) 0.0089(13) -0.0043(10)
C8B 0.0387(16) 0.0375(12) 0.022(3) -0.013(2) 0.013(2) -0.0030(10)
C11B 0.0310(19) 0.048(2) 0.050(3) -0.032(2) 0.0036(18) -0.0059(17)
O8B 0.0350(16) 0.059(2) 0.0266(13) -0.0197(14) 0.0119(13) -0.0001(15)
C12B 0.010(3) 0.028(5) 0.030(4) 0.002(4) 0.003(3) 0.009(3)
C9B 0.020(3) 0.023(3) 0.019(3) -0.002(3) 0.010(2) -0.001(3)
O9B 0.026(3) 0.041(3) 0.033(3) 0.006(3) 0.015(3) -0.005(2)
O10 0.032(3) 0.029(3) 0.038(3) -0.008(3) 0.013(3) 0.002(2)

loop_
_atom_type_symbol
_atom_type_description
_atom_type_scat_dispersion_real
_atom_type_scat_dispersion_imag
_atom_type_scat_source
C C 0.0033 0.0016 'International Tables Vol C Tables 4.2.6.8 and 6.1.1.4'
H H 0.0000 0.0000 'International Tables Vol C Tables 4.2.6.8 and 6.1.1.4'
N N 0.0061 0.0033 'International Tables Vol C Tables 4.2.6.8 and 6.1.1.4'
O O 0.0106 0.0060 'International Tables Vol C Tables 4.2.6.8 and 6.1.1.4'
F F 0.0171 0.0103 'International Tables Vol C Tables 4.2.6.8 and 6.1.1.4'
Cl Cl 0.1484 0.1585 'International Tables Vol C Tables 4.2.6.8 and 6.1.1.4'

loop_
_geom_angle_atom_site_label_1
_geom_angle_atom_site_label_2
_geom_angle_atom_site_label_3
_geom_angle
O5 C1 O1 106.16(10)
O5 C1 C2 111.14(11)
O1 C1 C2 105.64(11)
O5 C1 H1 111.2
O1 C1 H1 111.2
C2 C1 H1 111.2
F1 C2 C3 108.62(11)
F1 C2 C1 108.16(10)
C3 C2 C1 110.43(12)
F1 C2 H2 109.9
C3 C2 H2 109.9
C1 C2 H2 109.9
O3 C3 C2 105.86(11)
O3 C3 C4 109.50(11)
C2 C3 C4 110.89(12)
O3 C3 H3 110.2
C2 C3 H3 110.2
C4 C3 H3 110.2
O4B C4 C5 115.1(2)
O4B C4 C3 108.7(2)
C5 C4 C3 110.26(11)
O4B C4 O4 17.89(19)
C5 C4 O4 101.2(2)
C3 C4 O4 105.8(2)
O4B C4 H4 104.0(11)
C5 C4 H4 110.7(11)
C3 C4 H4 107.5(11)
O4 C4 H4 121.0(11)
O5 C5 C6 105.87(12)
O5 C5 C4 110.56(12)
C6 C5 C4 112.65(12)
O5 C5 H5 109.2
C6 C5 H5 109.2
C4 C5 H5 109.2
O6 C6 C5 107.21(13)
O6 C6 H6A 110.3
C5 C6 H6A 110.3
O6 C6 H6B 110.3
C5 C6 H6B 110.3
H6A C6 H6B 108.5
O7 C7 O3 122.69(15)
O7 C7 C10 126.15(17)
O3 C7 C10 111.14(16)
C7 C10 H10A 109.5
C7 C10 H10B 109.5
H10A C10 H10B 109.5
C7 C10 H10C 109.5
H10A C10 H10C 109.5
H10B C10 H10C 109.5
C22 C13 C14 125.17(10)
C22 C13 Cl1 124.22(9)
C14 C13 Cl1 110.61(8)
O14 C14 C15 122.93(11)
O14 C14 C13 121.71(11)
C15 C14 C13 115.36(10)
C16 C15 C14 121.04(10)
C16 C15 Cl2 121.47(9)
C14 C15 Cl2 117.49(8)
C15 C16 C23 121.83(10)
C15 C16 H16 119.1
C23 C16 H16 119.1
C18 C17 C24 120.48(10)
C18 C17 H17 119.8
C24 C17 H17 119.8
C17 C18 C19 118.89(10)
C17 C18 H18 120.6
C19 C18 H18 120.6
O1 C19 C20 124.62(10)
O1 C19 C18 114.17(10)
C20 C19 C18 121.21(11)
C19 C20 C25 120.29(10)
C19 C20 H20 119.9
C25 C20 H20 119.9
C25 C21 C22 111.64(8)
C25 C21 C26 107.62(12)
C22 C21 C26 109.31(12)
C25 C21 C27 107.87(11)
C22 C21 C27 109.89(12)
C26 C21 C27 110.49(9)
C13 C22 C23 115.55(10)
C13 C22 C21 125.83(10)
C23 C22 C21 118.62(9)
N1 C23 C16 114.25(9)
N1 C23 C22 124.74(10)
C16 C23 C22 121.01(9)
N1 C24 C25 123.41(10)
N1 C24 C17 115.74(9)
C25 C24 C17 120.85(10)
C20 C25 C24 118.25(10)
C20 C25 C21 120.40(9)
C24 C25 C21 121.35(9)
C21 C26 H26A 109.5
C21 C26 H26B 109.5
H26A C26 H26B 109.5
C21 C26 H26C 109.5
H26A C26 H26C 109.5
H26B C26 H26C 109.5
C21 C27 H27A 109.5
C21 C27 H27B 109.5
H27A C27 H27B 109.5
C21 C27 H27C 109.5
H27A C27 H27C 109.5
H27B C27 H27C 109.5
C23 N1 C24 120.22(9)
C19 O1 C1 118.82(10)
C7 O3 C3 116.21(12)
C8 O4 C4 113.1(3)
O8 C8 O4 124.4(5)
O8 C8 C11 126.2(4)
O4 C8 C11 109.3(4)
O9 C9 O6 126.0(2)
O9 C9 C12 124.6(2)
O6 C9 C12 109.4(2)
C1 O5 C5 114.41(10)
C9 O6 C9B 37.6(4)
C9 O6 C6 114.74(17)
C9B O6 C6 127.8(3)
C8B O4B C4 119.4(5)
O8B C8B O4B 123.2(6)
O8B C8B C11B 126.1(5)
O4B C8B C11B 110.7(6)
C8B C11B H11D 109.5
C8B C11B H11E 109.5
H11D C11B H11E 109.5
C8B C11B H11F 109.5
H11D C11B H11F 109.5
H11E C11B H11F 109.5
C9B C12B H12D 109.5
C9B C12B H12E 109.5
H12D C12B H12E 109.5
C9B C12B H12F 109.5
H12D C12B H12F 109.5
H12E C12B H12F 109.5
O9B C9B O6 118.5(6)
O9B C9B C12B 127.0(8)
O6 C9B C12B 114.4(7)
H10D O10 H10E 109.5

loop_
_geom_bond_atom_site_label_1
_geom_bond_atom_site_label_2
_geom_bond_distance
C1 O5 1.4085(16)
C1 O1 1.4126(16)
C1 C2 1.5269(19)
C1 H1 1.0000
C2 F1 1.3985(16)
C2 C3 1.5103(19)
C2 H2 1.0000
C3 O3 1.4430(16)
C3 C4 1.525(2)
C3 H3 1.0000
C4 O4B 1.384(5)
C4 C5 1.516(2)
C4 O4 1.542(5)
C4 H4 0.954(19)
C5 O5 1.4451(17)
C5 C6 1.516(2)
C5 H5 1.0000
C6 O6 1.449(2)
C6 H6A 0.9900
C6 H6B 0.9900
C7 O7 1.202(2)
C7 O3 1.357(2)
C7 C10 1.494(2)
C10 H10A 0.9800
C10 H10B 0.9800
C10 H10C 0.9800
C13 C22 1.3587(16)
C13 C14 1.4968(17)
C13 Cl1 1.7346(12)
C14 O14 1.2164(15)
C14 C15 1.4701(16)
C15 C16 1.3365(16)
C15 Cl2 1.7116(13)
C16 C23 1.4500(16)
C16 H16 0.9500
C17 C18 1.3769(16)
C17 C24 1.4088(15)
C17 H17 0.9500
C18 C19 1.3985(16)
C18 H18 0.9500
C19 O1 1.3663(15)
C19 C20 1.3970(16)
C20 C25 1.3980(16)
C20 H20 0.9500
C21 C25 1.5337(15)
C21 C22 1.5398(16)
C21 C26 1.551(2)
C21 C27 1.551(2)
C22 C23 1.4750(15)
C23 N1 1.3033(14)
C24 N1 1.3857(15)
C24 C25 1.4036(15)
C26 H26A 0.9800
C26 H26B 0.9800
C26 H26C 0.9800
C27 H27A 0.9800
C27 H27B 0.9800
C27 H27C 0.9800
O4 C8 1.355(6)
O8 C8 1.196(6)
C8 C11 1.509(6)
C11 H11A 0.9800
C11 H11B 0.9800
C11 H11C 0.9800
C9 O9 1.204(3)
C9 O6 1.339(2)
C9 C12 1.512(4)
C12 H12A 0.9800
C12 H12B 0.9800
C12 H12C 0.9800
O6 C9B 1.403(7)
O4B C8B 1.361(7)
C8B O8B 1.213(8)
C8B C11B 1.491(9)
C11B H11D 0.9800
C11B H11E 0.9800
C11B H11F 0.9800
C12B C9B 1.483(11)
C12B H12D 0.9800
C12B H12E 0.9800
C12B H12F 0.9800
C9B O9B 1.185(9)
O10 H10D 0.8700
O10 H10E 0.8699

loop_
_geom_torsion_atom_site_label_1
_geom_torsion_atom_site_label_2
_geom_torsion_atom_site_label_3
_geom_torsion_atom_site_label_4
_geom_torsion
O5 C1 C2 F1 173.23(11)
O1 C1 C2 F1 -72.06(13)
O5 C1 C2 C3 54.50(15)
O1 C1 C2 C3 169.21(11)
F1 C2 C3 O3 70.06(14)
C1 C2 C3 O3 -171.49(11)
F1 C2 C3 C4 -171.27(11)
C1 C2 C3 C4 -52.82(15)
O3 C3 C4 O4B 42.7(2)
C2 C3 C4 O4B -73.8(2)
O3 C3 C4 C5 169.79(12)
C2 C3 C4 C5 53.34(14)
O3 C3 C4 O4 61.2(2)
C2 C3 C4 O4 -55.3(2)
O4B C4 C5 O5 69.1(3)
C3 C4 C5 O5 -54.37(15)
O4 C4 C5 O5 57.2(2)
O4B C4 C5 C6 -49.2(3)
C3 C4 C5 C6 -172.60(12)
O4 C4 C5 C6 -61.0(2)
O5 C5 C6 O6 88.71(14)
C4 C5 C6 O6 -150.35(13)
C22 C13 C14 O14 177.82(18)
Cl1 C13 C14 O14 -1.2(2)
C22 C13 C14 C15 -2.5(3)
Cl1 C13 C14 C15 178.45(12)
O14 C14 C15 C16 -179.36(18)
C13 C14 C15 C16 1.0(2)
O14 C14 C15 Cl2 0.5(2)
C13 C14 C15 Cl2 -179.13(12)
C14 C15 C16 C23 0.4(2)
Cl2 C15 C16 C23 -179.52(12)
C24 C17 C18 C19 -0.1(3)
C17 C18 C19 O1 178.32(14)
C17 C18 C19 C20 -1.5(3)
O1 C19 C20 C25 -177.73(15)
C18 C19 C20 C25 2.1(3)
C14 C13 C22 C23 2.4(3)
Cl1 C13 C22 C23 -178.69(12)
C14 C13 C22 C21 -178.32(15)
Cl1 C13 C22 C21 0.6(3)
C25 C21 C22 C13 179.35(16)
C26 C21 C22 C13 60.4(2)
C27 C21 C22 C13 -61.0(2)
C25 C21 C22 C23 -1.4(2)
C26 C21 C22 C23 -120.35(14)
C27 C21 C22 C23 118.24(14)
C15 C16 C23 N1 179.14(15)
C15 C16 C23 C22 -0.5(2)
C13 C22 C23 N1 179.54(16)
C21 C22 C23 N1 0.2(2)
C13 C22 C23 C16 -0.9(2)
C21 C22 C23 C16 179.80(14)
C18 C17 C24 N1 -178.74(14)
C18 C17 C24 C25 1.2(3)
C19 C20 C25 C24 -1.0(2)
C19 C20 C25 C21 179.31(15)
N1 C24 C25 C20 179.30(15)
C17 C24 C25 C20 -0.7(2)
N1 C24 C25 C21 -1.0(2)
C17 C24 C25 C21 179.05(15)
C22 C21 C25 C20 -178.51(14)
C26 C21 C25 C20 -58.56(18)
C27 C21 C25 C20 60.66(18)
C22 C21 C25 C24 1.8(2)
C26 C21 C25 C24 121.71(15)
C27 C21 C25 C24 -119.07(15)
C16 C23 N1 C24 -178.82(14)
C22 C23 N1 C24 0.8(2)
C25 C24 N1 C23 -0.4(2)
C17 C24 N1 C23 179.56(15)
C20 C19 O1 C1 4.0(2)
C18 C19 O1 C1 -175.81(14)
O5 C1 O1 C19 -78.73(15)
C2 C1 O1 C19 163.16(12)
O7 C7 O3 C3 11.6(3)
C10 C7 O3 C3 -167.25(15)
C2 C3 O3 C7 -153.17(13)
C4 C3 O3 C7 87.24(16)
O4B C4 O4 C8 7.7(10)
C5 C4 O4 C8 150.6(4)
C3 C4 O4 C8 -94.4(4)
C4 O4 C8 O8 -10.7(7)
C4 O4 C8 C11 167.0(3)
O1 C1 O5 C5 -172.54(10)
C2 C1 O5 C5 -58.15(15)
C6 C5 O5 C1 -179.28(11)
C4 C5 O5 C1 58.43(15)
O9 C9 O6 C9B -115.4(6)
C12 C9 O6 C9B 64.5(5)
O9 C9 O6 C6 5.0(4)
C12 C9 O6 C6 -175.0(2)
C5 C6 O6 C9 -156.64(18)
C5 C6 O6 C9B -114.9(5)
C5 C4 O4B C8B 147.3(5)
C3 C4 O4B C8B -88.5(5)
O4 C4 O4B C8B -171.9(17)
C4 O4B C8B O8B -12.1(10)
C4 O4B C8B C11B 166.2(4)
C9 O6 C9B O9B 84.0(9)
C6 O6 C9B O9B 2.0(11)
C9 O6 C9B C12B -92.3(8)
C6 O6 C9B C12B -174.3(5)
